data_4128458
loop_
_publ_author_name
'Landry, Matthew L.'
'McKenna, Grace M.'
'Burns, Noah Z.'

_publ_section_title
;
 Enantioselective Synthesis of Azamerone.
;
_journal_issue 7
_journal_name_full 'Journal of the American Chemical Society'
_journal_page_first 2867
_journal_page_last 2871
_journal_paper_doi 10.1021/jacs.8b12566
_journal_volume 141
_journal_year 2019
_chemical_formula_moiety '2(C12 H13 Cl O4), 1.5(C6 H6)'
_chemical_formula_sum 'C33 H35 Cl2 O8'
_chemical_formula_weight 630.51
_space_group_crystal_system triclinic
_space_group_IT_number 2
_space_group_name_Hall '-P 1'
_space_group_name_H-M_alt 'P -1'
_atom_sites_solution_hydrogens geom
_atom_sites_solution_primary vecmap
_atom_sites_solution_secondary difmap
_audit_creation_method SHELXL-2014
_cell_angle_alpha 89.4701(18)
_cell_angle_beta 89.1293(19)
_cell_angle_gamma 79.0974(19)
_cell_formula_units_Z 2
_cell_length_a 10.7112(13)
_cell_length_b 11.6880(14)
_cell_length_c 12.6327(15)
_cell_measurement_reflns_used 9959
_cell_measurement_temperature 120(2)
_cell_measurement_theta_max 26.09
_cell_measurement_theta_min 2.39
_cell_volume 1552.8(3)
_computing_cell_refinement 'Bruker SAINT v8.34A'
_computing_data_collection 'Bruker APEX-II v2014-5.0'
_computing_data_reduction 'Bruker SAINT v8.34A'
_computing_molecular_graphics 'Bruker XP'
_computing_publication_material 'CIFTAB (Sheldrick, 2008)'
_computing_structure_refinement 'SHELXL-2014 (Sheldrick, 2014)'
_computing_structure_solution 'SHELXT-2014/2 (Sheldrick, 2014)'
_diffrn_ambient_temperature 120(2)
_diffrn_detector_area_resol_mean 8.33
_diffrn_measured_fraction_theta_full 1.000
_diffrn_measured_fraction_theta_max 1.000
_diffrn_measurement_device_type 'Bruker APEX-II'
_diffrn_measurement_method 'combination of \w and \f-scans '
_diffrn_radiation_type MoK\a
_diffrn_radiation_wavelength 0.71073
_diffrn_reflns_av_R_equivalents 0.0347
_diffrn_reflns_av_unetI/netI 0.0245
_diffrn_reflns_Laue_measured_fraction_full 1.000
_diffrn_reflns_Laue_measured_fraction_max 1.000
_diffrn_reflns_limit_h_max 13
_diffrn_reflns_limit_h_min -13
_diffrn_reflns_limit_k_max 14
_diffrn_reflns_limit_k_min -14
_diffrn_reflns_limit_l_max 15
_diffrn_reflns_limit_l_min -15
_diffrn_reflns_number 36352
_diffrn_reflns_point_group_measured_fraction_full 1.000
_diffrn_reflns_point_group_measured_fraction_max 1.000
_diffrn_reflns_theta_full 25.242
_diffrn_reflns_theta_max 26.114
_diffrn_reflns_theta_min 1.612
_diffrn_source 'fine-focus sealed tube'
_exptl_absorpt_coefficient_mu 0.260
_exptl_absorpt_correction_T_max 1.0000
_exptl_absorpt_correction_T_min 0.9408
_exptl_absorpt_correction_type numerical
_exptl_absorpt_process_details 'SADABS (Sheldrick, 2013)'
_exptl_crystal_colour yellow
_exptl_crystal_density_diffrn 1.349
_exptl_crystal_description block
_exptl_crystal_F_000 662
_exptl_crystal_size_max 0.139
_exptl_crystal_size_mid 0.093
_exptl_crystal_size_min 0.081
_refine_diff_density_max 0.469
_refine_diff_density_min -0.215
_refine_diff_density_rms 0.044
_refine_ls_extinction_method none
_refine_ls_goodness_of_fit_ref 1.028
_refine_ls_hydrogen_treatment constr
_refine_ls_matrix_type full
_refine_ls_number_parameters 394
_refine_ls_number_reflns 6189
_refine_ls_number_restraints 0
_refine_ls_restrained_S_all 1.028
_refine_ls_R_factor_all 0.0515
_refine_ls_R_factor_gt 0.0372
_refine_ls_shift/su_max 0.001
_refine_ls_shift/su_mean 0.000
_refine_ls_structure_factor_coef Fsqd
_refine_ls_weighting_details 'w=1/[\s^2^(Fo^2^)+(0.0452P)^2^+0.6517P] where P=(Fo^2^+2Fc^2^)/3'
_refine_ls_weighting_scheme calc
_refine_ls_wR_factor_gt 0.0892
_refine_ls_wR_factor_ref 0.0961
_reflns_Friedel_coverage 0.000
_reflns_number_gt 4954
_reflns_number_total 6189
_reflns_threshold_expression 'I > 2\s(I)'
_cod_data_source_file ja8b12566_si_002.cif
_cod_data_source_block su1411a
_cod_database_code 4128458
_shelx_space_group_comment
;
The symmetry employed for this shelxl refinement is uniquely defined
by the following loop, which should always be used as a source of
symmetry information in preference to the above space-group names.
They are only intended as comments.
;
_shelx_estimated_absorpt_t_min 0.965
_shelx_estimated_absorpt_t_max 0.979
_diffrn_source_monochromator 'Bruker TRIUMPH curved-graphite'
_shelxl_version_number 2014-3

loop_
_space_group_symop_operation_xyz
'x, y, z'
'-x, -y, -z'

loop_
_atom_site_label
_atom_site_type_symbol
_atom_site_fract_x
_atom_site_fract_y
_atom_site_fract_z
_atom_site_U_iso_or_equiv
_atom_site_adp_type
_atom_site_occupancy
_atom_site_site_symmetry_order
_atom_site_calc_flag
_atom_site_refinement_flags_posn
_atom_site_refinement_flags_adp
Cl1 Cl 0.10788(5) 1.21645(4) 0.14972(4) 0.04097(14) Uani 1 1 d . .
O1 O 0.23902(10) 0.88350(10) 0.23557(8) 0.0221(2) Uani 1 1 d . .
O2 O 0.10912(11) 1.07007(10) 0.56020(9) 0.0264(3) Uani 1 1 d . .
O3 O 0.20976(11) 0.88677(9) 0.67142(8) 0.0241(3) Uani 1 1 d . .
O4 O 0.32761(12) 0.69351(10) 0.34686(9) 0.0295(3) Uani 1 1 d . .
C1 C 0.16741(15) 0.97947(15) 0.17189(12) 0.0247(4) Uani 1 1 d . .
C2 C 0.18134(16) 1.09267(15) 0.22692(13) 0.0262(4) Uani 1 1 d . .
H2 H 0.2740 1.0944 0.2327 0.031 Uiso 1 1 calc R U
C3 C 0.12301(16) 1.10064(14) 0.33738(13) 0.0247(4) Uani 1 1 d . .
H3A H 0.1470 1.1664 0.3759 0.030 Uiso 1 1 calc R U
H3B H 0.0291 1.1139 0.3333 0.030 Uiso 1 1 calc R U
C4 C 0.17163(14) 0.98831(14) 0.39406(12) 0.0202(3) Uani 1 1 d . .
C5 C 0.16257(14) 0.98598(14) 0.50983(12) 0.0204(3) Uani 1 1 d . .
C6 C 0.22154(15) 0.87520(14) 0.56631(12) 0.0199(3) Uani 1 1 d . .
C7 C 0.27692(15) 0.77938(14) 0.51305(12) 0.0215(3) Uani 1 1 d . .
H7 H 0.3137 0.7110 0.5509 0.026 Uiso 1 1 calc R U
C8 C 0.28081(15) 0.77990(14) 0.39762(12) 0.0212(3) Uani 1 1 d . .
C9 C 0.22560(14) 0.89154(14) 0.34177(12) 0.0196(3) Uani 1 1 d . .
C10 C 0.23286(17) 0.96525(17) 0.06439(13) 0.0314(4) Uani 1 1 d . .
H10A H 0.2362 0.8856 0.0393 0.047 Uiso 1 1 calc R U
H10B H 0.3195 0.9802 0.0702 0.047 Uiso 1 1 calc R U
H10C H 0.1852 1.0207 0.0142 0.047 Uiso 1 1 calc R U
C11 C 0.03086(16) 0.96087(17) 0.16656(14) 0.0320(4) Uani 1 1 d . .
H11A H 0.0288 0.8882 0.1292 0.048 Uiso 1 1 calc R U
H11B H -0.0207 1.0262 0.1285 0.048 Uiso 1 1 calc R U
H11C H -0.0035 0.9563 0.2385 0.048 Uiso 1 1 calc R U
C12 C 0.26089(19) 0.78601(15) 0.73437(13) 0.0305(4) Uani 1 1 d . .
H12A H 0.2445 0.8039 0.8095 0.046 Uiso 1 1 calc R U
H12B H 0.3528 0.7646 0.7215 0.046 Uiso 1 1 calc R U
H12C H 0.2202 0.7209 0.7150 0.046 Uiso 1 1 calc R U
Cl2 Cl 0.43805(4) -0.01450(4) 0.84806(3) 0.03079(12) Uani 1 1 d . .
O5 O 0.37288(11) 0.32257(9) 0.75873(8) 0.0252(3) Uani 1 1 d . .
O6 O 0.38561(11) 0.12005(10) 0.43619(9) 0.0289(3) Uani 1 1 d . .
O7 O 0.36341(13) 0.31024(11) 0.32292(9) 0.0335(3) Uani 1 1 d . .
O8 O 0.36247(13) 0.51601(10) 0.64446(9) 0.0325(3) Uani 1 1 d . .
C13 C 0.35144(16) 0.22045(14) 0.82085(12) 0.0234(3) Uani 1 1 d . .
C14 C 0.44041(16) 0.11534(14) 0.77155(13) 0.0234(3) Uani 1 1 d . .
H14 H 0.5290 0.1311 0.7713 0.028 Uiso 1 1 calc R U
C15 C 0.40472(17) 0.09633(14) 0.65855(13) 0.0252(4) Uani 1 1 d . .
H15A H 0.4731 0.0398 0.6236 0.030 Uiso 1 1 calc R U
H15B H 0.3254 0.0644 0.6576 0.030 Uiso 1 1 calc R U
C16 C 0.38586(15) 0.21058(14) 0.60092(12) 0.0211(3) Uani 1 1 d . .
C17 C 0.38078(15) 0.21014(14) 0.48536(13) 0.0227(3) Uani 1 1 d . .
C18 C 0.36825(16) 0.32469(15) 0.42734(13) 0.0260(4) Uani 1 1 d . .
C19 C 0.36285(17) 0.42491(15) 0.47978(13) 0.0280(4) Uani 1 1 d . .
H19 H 0.3567 0.4959 0.4413 0.034 Uiso 1 1 calc R U
C20 C 0.36640(16) 0.42603(14) 0.59499(13) 0.0251(4) Uani 1 1 d . .
C21 C 0.37474(15) 0.31205(14) 0.65246(12) 0.0219(3) Uani 1 1 d . .
C22 C 0.38959(19) 0.24397(16) 0.93240(13) 0.0338(4) Uani 1 1 d . .
H22A H 0.3445 0.3211 0.9547 0.051 Uiso 1 1 calc R U
H22B H 0.4815 0.2416 0.9341 0.051 Uiso 1 1 calc R U
H22C H 0.3674 0.1845 0.9806 0.051 Uiso 1 1 calc R U
C23 C 0.21193(16) 0.21396(16) 0.81469(15) 0.0326(4) Uani 1 1 d . .
H23A H 0.1607 0.2835 0.8472 0.049 Uiso 1 1 calc R U
H23B H 0.1965 0.1443 0.8525 0.049 Uiso 1 1 calc R U
H23C H 0.1883 0.2100 0.7404 0.049 Uiso 1 1 calc R U
C24 C 0.3466(2) 0.41476(17) 0.25842(14) 0.0422(5) Uani 1 1 d . .
H24A H 0.3408 0.3941 0.1839 0.063 Uiso 1 1 calc R U
H24B H 0.4192 0.4535 0.2674 0.063 Uiso 1 1 calc R U
H24C H 0.2682 0.4675 0.2803 0.063 Uiso 1 1 calc R U
C25 C 0.1551(2) 0.56939(19) 0.92551(17) 0.0504(6) Uani 1 1 d . .
H25 H 0.1046 0.5464 0.8714 0.060 Uiso 1 1 calc R U
C26 C 0.2827(2) 0.56598(16) 0.90772(15) 0.0414(5) Uani 1 1 d . .
H26 H 0.3209 0.5401 0.8417 0.050 Uiso 1 1 calc R U
C27 C 0.3543(2) 0.60044(17) 0.98638(16) 0.0431(5) Uani 1 1 d . .
H27 H 0.4422 0.5995 0.9741 0.052 Uiso 1 1 calc R U
C28 C 0.3001(2) 0.63632(18) 1.08300(16) 0.0464(5) Uani 1 1 d . .
H28 H 0.3507 0.6591 1.1372 0.056 Uiso 1 1 calc R U
C29 C 0.1733(2) 0.63913(18) 1.10068(17) 0.0490(6) Uani 1 1 d . .
H29 H 0.1359 0.6638 1.1673 0.059 Uiso 1 1 calc R U
C30 C 0.1002(2) 0.6064(2) 1.02247(19) 0.0526(6) Uani 1 1 d . .
H30 H 0.0119 0.6091 1.0347 0.063 Uiso 1 1 calc R U
C31 C 0.0186(2) 0.4573(2) 0.6027(2) 0.0639(7) Uani 1 1 d . .
H31 H 0.0312 0.4282 0.6729 0.077 Uiso 1 1 calc R U
C32 C 0.0088(2) 0.5747(2) 0.5810(2) 0.0597(7) Uani 1 1 d . .
H32 H 0.0150 0.6269 0.6371 0.072 Uiso 1 1 calc R U
C33 C -0.0095(2) 0.6167(2) 0.4803(2) 0.0619(7) Uani 1 1 d . .
H33 H -0.0161 0.6978 0.4670 0.074 Uiso 1 1 calc R U

loop_
_atom_site_aniso_label
_atom_site_aniso_U_11
_atom_site_aniso_U_22
_atom_site_aniso_U_33
_atom_site_aniso_U_23
_atom_site_aniso_U_13
_atom_site_aniso_U_12
Cl1 0.0516(3) 0.0342(3) 0.0328(2) 0.01407(19) -0.0037(2) 0.0024(2)
O1 0.0235(6) 0.0258(6) 0.0163(5) 0.0025(4) 0.0009(4) -0.0033(5)
O2 0.0298(6) 0.0232(6) 0.0240(6) -0.0024(5) 0.0013(5) 0.0004(5)
O3 0.0331(6) 0.0216(6) 0.0170(5) 0.0011(4) -0.0001(5) -0.0035(5)
O4 0.0397(7) 0.0229(6) 0.0240(6) -0.0028(5) 0.0033(5) -0.0009(5)
C1 0.0227(8) 0.0308(9) 0.0201(8) 0.0062(7) -0.0017(6) -0.0035(7)
C2 0.0249(9) 0.0275(9) 0.0255(8) 0.0094(7) -0.0035(7) -0.0029(7)
C3 0.0261(9) 0.0229(9) 0.0242(8) 0.0028(7) -0.0035(7) -0.0018(7)
C4 0.0180(8) 0.0223(8) 0.0208(8) 0.0025(6) -0.0013(6) -0.0047(6)
C5 0.0174(8) 0.0215(8) 0.0229(8) -0.0003(6) -0.0002(6) -0.0052(6)
C6 0.0215(8) 0.0216(8) 0.0179(8) 0.0012(6) 0.0000(6) -0.0077(6)
C7 0.0252(8) 0.0191(8) 0.0206(8) 0.0029(6) -0.0013(6) -0.0053(6)
C8 0.0217(8) 0.0222(8) 0.0211(8) -0.0006(6) 0.0012(6) -0.0077(6)
C9 0.0175(8) 0.0246(8) 0.0185(7) 0.0016(6) 0.0001(6) -0.0084(6)
C10 0.0308(9) 0.0408(11) 0.0213(9) 0.0064(7) 0.0005(7) -0.0043(8)
C11 0.0245(9) 0.0450(11) 0.0266(9) -0.0010(8) -0.0026(7) -0.0070(8)
C12 0.0483(11) 0.0239(9) 0.0188(8) 0.0030(7) -0.0022(7) -0.0052(8)
Cl2 0.0385(3) 0.0241(2) 0.0298(2) 0.00664(17) -0.00199(18) -0.00639(18)
O5 0.0383(7) 0.0194(6) 0.0190(6) -0.0013(4) 0.0046(5) -0.0084(5)
O6 0.0369(7) 0.0231(6) 0.0262(6) -0.0070(5) -0.0009(5) -0.0038(5)
O7 0.0539(8) 0.0285(7) 0.0184(6) -0.0012(5) -0.0008(5) -0.0089(6)
O8 0.0541(8) 0.0198(6) 0.0248(6) -0.0036(5) 0.0055(5) -0.0100(6)
C13 0.0275(9) 0.0209(8) 0.0224(8) 0.0022(6) 0.0039(6) -0.0069(7)
C14 0.0247(8) 0.0221(8) 0.0242(8) 0.0032(7) 0.0006(6) -0.0068(7)
C15 0.0316(9) 0.0185(8) 0.0246(8) -0.0014(7) 0.0009(7) -0.0026(7)
C16 0.0206(8) 0.0204(8) 0.0224(8) -0.0015(6) 0.0020(6) -0.0042(6)
C17 0.0210(8) 0.0228(9) 0.0240(8) -0.0040(7) 0.0011(6) -0.0034(6)
C18 0.0298(9) 0.0292(9) 0.0196(8) -0.0019(7) 0.0024(7) -0.0070(7)
C19 0.0402(10) 0.0225(9) 0.0218(8) 0.0021(7) 0.0044(7) -0.0075(7)
C20 0.0312(9) 0.0214(9) 0.0235(8) -0.0023(7) 0.0051(7) -0.0076(7)
C21 0.0230(8) 0.0239(9) 0.0196(8) -0.0013(6) 0.0043(6) -0.0068(7)
C22 0.0508(12) 0.0311(10) 0.0209(9) -0.0002(7) 0.0019(8) -0.0116(9)
C23 0.0263(9) 0.0350(10) 0.0353(10) 0.0064(8) 0.0071(7) -0.0039(8)
C24 0.0705(15) 0.0370(11) 0.0200(9) 0.0060(8) -0.0022(9) -0.0127(10)
C25 0.0684(16) 0.0387(12) 0.0399(12) 0.0004(9) -0.0182(11) 0.0014(11)
C26 0.0705(15) 0.0239(10) 0.0265(10) 0.0011(8) 0.0057(9) -0.0011(9)
C27 0.0583(13) 0.0321(11) 0.0399(11) 0.0005(9) 0.0054(10) -0.0112(9)
C28 0.0751(16) 0.0391(12) 0.0289(10) -0.0008(9) -0.0004(10) -0.0209(11)
C29 0.0779(17) 0.0337(11) 0.0328(11) -0.0042(9) 0.0134(11) -0.0051(11)
C30 0.0486(13) 0.0448(13) 0.0577(14) -0.0003(11) 0.0017(11) 0.0081(10)
C31 0.0545(15) 0.0579(16) 0.0733(18) 0.0065(14) 0.0001(13) 0.0045(12)
C32 0.0606(16) 0.0410(13) 0.0751(18) -0.0123(12) -0.0119(13) -0.0022(11)
C33 0.0514(15) 0.0369(13) 0.097(2) -0.0028(13) -0.0009(14) -0.0075(11)

loop_
_atom_type_symbol
_atom_type_description
_atom_type_scat_dispersion_real
_atom_type_scat_dispersion_imag
_atom_type_scat_source
C C 0.0033 0.0016 'International Tables Vol C Tables 4.2.6.8 and 6.1.1.4'
H H 0.0000 0.0000 'International Tables Vol C Tables 4.2.6.8 and 6.1.1.4'
O O 0.0106 0.0060 'International Tables Vol C Tables 4.2.6.8 and 6.1.1.4'
Cl Cl 0.1484 0.1585 'International Tables Vol C Tables 4.2.6.8 and 6.1.1.4'

loop_
_geom_angle_atom_site_label_1
_geom_angle_atom_site_label_2
_geom_angle_atom_site_label_3
_geom_angle
_geom_angle_site_symmetry_1
_geom_angle_site_symmetry_3
C9 O1 C1 117.20(12) . .
C6 O3 C12 116.73(12) . .
O1 C1 C10 103.89(13) . .
O1 C1 C11 107.47(13) . .
C10 C1 C11 111.60(14) . .
O1 C1 C2 106.39(12) . .
C10 C1 C2 112.85(14) . .
C11 C1 C2 113.83(14) . .
C3 C2 C1 111.72(14) . .
C3 C2 Cl1 109.48(12) . .
C1 C2 Cl1 110.15(11) . .
C4 C3 C2 108.05(13) . .
C9 C4 C5 119.70(14) . .
C9 C4 C3 121.78(14) . .
C5 C4 C3 118.50(14) . .
O2 C5 C4 121.91(14) . .
O2 C5 C6 120.18(14) . .
C4 C5 C6 117.91(13) . .
O3 C6 C7 126.86(14) . .
O3 C6 C5 111.41(13) . .
C7 C6 C5 121.73(14) . .
C6 C7 C8 120.40(14) . .
O4 C8 C7 122.02(15) . .
O4 C8 C9 120.30(14) . .
C7 C8 C9 117.67(13) . .
C4 C9 O1 124.85(14) . .
C4 C9 C8 122.49(14) . .
O1 C9 C8 112.65(13) . .
C21 O5 C13 116.64(12) . .
C18 O7 C24 116.54(13) . .
O5 C13 C23 108.17(13) . .
O5 C13 C22 104.67(13) . .
C23 C13 C22 111.98(14) . .
O5 C13 C14 105.59(12) . .
C23 C13 C14 113.71(14) . .
C22 C13 C14 112.02(14) . .
C15 C14 C13 111.38(13) . .
C15 C14 Cl2 109.56(11) . .
C13 C14 Cl2 110.88(11) . .
C16 C15 C14 108.66(13) . .
C21 C16 C17 119.82(15) . .
C21 C16 C15 121.78(14) . .
C17 C16 C15 118.40(14) . .
O6 C17 C16 121.58(15) . .
O6 C17 C18 120.13(14) . .
C16 C17 C18 118.28(14) . .
O7 C18 C19 127.60(16) . .
O7 C18 C17 111.22(14) . .
C19 C18 C17 121.18(15) . .
C18 C19 C20 120.77(15) . .
O8 C20 C19 121.98(15) . .
O8 C20 C21 120.25(15) . .
C19 C20 C21 117.77(14) . .
C16 C21 O5 124.57(15) . .
C16 C21 C20 122.05(14) . .
O5 C21 C20 113.36(13) . .
C26 C25 C30 120.0(2) . .
C27 C26 C25 119.33(19) . .
C26 C27 C28 120.7(2) . .
C29 C28 C27 119.9(2) . .
C28 C29 C30 120.1(2) . .
C29 C30 C25 119.9(2) . .
C32 C31 C33 118.4(3) . 2_566
C33 C32 C31 120.9(2) . .
C32 C33 C31 120.7(2) . 2_566
C3 C2 H2 108.5 . .
C1 C2 H2 108.5 . .
Cl1 C2 H2 108.5 . .
C4 C3 H3A 110.1 . .
C2 C3 H3A 110.1 . .
C4 C3 H3B 110.1 . .
C2 C3 H3B 110.1 . .
H3A C3 H3B 108.4 . .
C6 C7 H7 119.8 . .
C8 C7 H7 119.8 . .
C1 C10 H10A 109.5 . .
C1 C10 H10B 109.5 . .
H10A C10 H10B 109.5 . .
C1 C10 H10C 109.5 . .
H10A C10 H10C 109.5 . .
H10B C10 H10C 109.5 . .
C1 C11 H11A 109.5 . .
C1 C11 H11B 109.5 . .
H11A C11 H11B 109.5 . .
C1 C11 H11C 109.5 . .
H11A C11 H11C 109.5 . .
H11B C11 H11C 109.5 . .
O3 C12 H12A 109.5 . .
O3 C12 H12B 109.5 . .
H12A C12 H12B 109.5 . .
O3 C12 H12C 109.5 . .
H12A C12 H12C 109.5 . .
H12B C12 H12C 109.5 . .
C15 C14 H14 108.3 . .
C13 C14 H14 108.3 . .
Cl2 C14 H14 108.3 . .
C16 C15 H15A 110.0 . .
C14 C15 H15A 110.0 . .
C16 C15 H15B 110.0 . .
C14 C15 H15B 110.0 . .
H15A C15 H15B 108.3 . .
C18 C19 H19 119.6 . .
C20 C19 H19 119.6 . .
C13 C22 H22A 109.5 . .
C13 C22 H22B 109.5 . .
H22A C22 H22B 109.5 . .
C13 C22 H22C 109.5 . .
H22A C22 H22C 109.5 . .
H22B C22 H22C 109.5 . .
C13 C23 H23A 109.5 . .
C13 C23 H23B 109.5 . .
H23A C23 H23B 109.5 . .
C13 C23 H23C 109.5 . .
H23A C23 H23C 109.5 . .
H23B C23 H23C 109.5 . .
O7 C24 H24A 109.5 . .
O7 C24 H24B 109.5 . .
H24A C24 H24B 109.5 . .
O7 C24 H24C 109.5 . .
H24A C24 H24C 109.5 . .
H24B C24 H24C 109.5 . .
C26 C25 H25 120.0 . .
C30 C25 H25 120.0 . .
C27 C26 H26 120.3 . .
C25 C26 H26 120.3 . .
C26 C27 H27 119.7 . .
C28 C27 H27 119.7 . .
C29 C28 H28 120.1 . .
C27 C28 H28 120.1 . .
C28 C29 H29 119.9 . .
C30 C29 H29 119.9 . .
C29 C30 H30 120.0 . .
C25 C30 H30 120.0 . .
C32 C31 H31 120.8 . .
C33 C31 H31 120.8 2_566 .
C33 C32 H32 119.5 . .
C31 C32 H32 119.5 . .
C32 C33 H33 119.7 . .
C31 C33 H33 119.7 2_566 .

loop_
_geom_bond_atom_site_label_1
_geom_bond_atom_site_label_2
_geom_bond_distance
_geom_bond_site_symmetry_2
Cl1 C2 1.7972(16) .
O1 C9 1.3493(18) .
O1 C1 1.4732(19) .
O2 C5 1.2192(19) .
O3 C6 1.3376(18) .
O3 C12 1.4392(19) .
O4 C8 1.2217(19) .
C1 C10 1.515(2) .
C1 C11 1.521(2) .
C1 C2 1.533(2) .
C2 C3 1.517(2) .
C3 C4 1.498(2) .
C4 C9 1.343(2) .
C4 C5 1.464(2) .
C5 C6 1.507(2) .
C6 C7 1.345(2) .
C7 C8 1.458(2) .
C8 C9 1.501(2) .
Cl2 C14 1.7957(16) .
O5 C21 1.3488(19) .
O5 C13 1.4745(19) .
O6 C17 1.2198(19) .
O7 C18 1.335(2) .
O7 C24 1.446(2) .
O8 C20 1.222(2) .
C13 C23 1.514(2) .
C13 C22 1.515(2) .
C13 C14 1.536(2) .
C14 C15 1.513(2) .
C15 C16 1.496(2) .
C16 C21 1.343(2) .
C16 C17 1.462(2) .
C17 C18 1.505(2) .
C18 C19 1.342(2) .
C19 C20 1.457(2) .
C20 C21 1.500(2) .
C25 C26 1.374(3) .
C25 C30 1.388(3) .
C26 C27 1.373(3) .
C27 C28 1.378(3) .
C28 C29 1.367(3) .
C29 C30 1.371(3) .
C31 C32 1.381(4) .
C31 C33 1.382(4) 2_566
C32 C33 1.363(4) .
C33 C31 1.382(4) 2_566
C2 H2 1.0000 .
C3 H3A 0.9900 .
C3 H3B 0.9900 .
C7 H7 0.9500 .
C10 H10A 0.9800 .
C10 H10B 0.9800 .
C10 H10C 0.9800 .
C11 H11A 0.9800 .
C11 H11B 0.9800 .
C11 H11C 0.9800 .
C12 H12A 0.9800 .
C12 H12B 0.9800 .
C12 H12C 0.9800 .
C14 H14 1.0000 .
C15 H15A 0.9900 .
C15 H15B 0.9900 .
C19 H19 0.9500 .
C22 H22A 0.9800 .
C22 H22B 0.9800 .
C22 H22C 0.9800 .
C23 H23A 0.9800 .
C23 H23B 0.9800 .
C23 H23C 0.9800 .
C24 H24A 0.9800 .
C24 H24B 0.9800 .
C24 H24C 0.9800 .
C25 H25 0.9500 .
C26 H26 0.9500 .
C27 H27 0.9500 .
C28 H28 0.9500 .
C29 H29 0.9500 .
C30 H30 0.9500 .
C31 H31 0.9500 .
C32 H32 0.9500 .
C33 H33 0.9500 .

loop_
_geom_torsion_atom_site_label_1
_geom_torsion_atom_site_label_2
_geom_torsion_atom_site_label_3
_geom_torsion_atom_site_label_4
_geom_torsion
_geom_torsion_site_symmetry_1
_geom_torsion_site_symmetry_4
C9 O1 C1 C10 162.49(13) . .
C9 O1 C1 C11 -79.12(16) . .
C9 O1 C1 C2 43.17(17) . .
O1 C1 C2 C3 -62.71(16) . .
C10 C1 C2 C3 -176.00(14) . .
C11 C1 C2 C3 55.47(18) . .
O1 C1 C2 Cl1 175.38(10) . .
C10 C1 C2 Cl1 62.09(16) . .
C11 C1 C2 Cl1 -66.44(16) . .
C1 C2 C3 C4 49.25(17) . .
Cl1 C2 C3 C4 171.54(11) . .
C2 C3 C4 C9 -17.1(2) . .
C2 C3 C4 C5 161.20(14) . .
C9 C4 C5 O2 -176.51(15) . .
C3 C4 C5 O2 5.1(2) . .
C9 C4 C5 C6 3.3(2) . .
C3 C4 C5 C6 -175.06(13) . .
C12 O3 C6 C7 -0.4(2) . .
C12 O3 C6 C5 179.13(13) . .
O2 C5 C6 O3 -2.2(2) . .
C4 C5 C6 O3 177.98(13) . .
O2 C5 C6 C7 177.40(15) . .
C4 C5 C6 C7 -2.4(2) . .
O3 C6 C7 C8 179.17(14) . .
C5 C6 C7 C8 -0.4(2) . .
C6 C7 C8 O4 -178.18(15) . .
C6 C7 C8 C9 2.2(2) . .
C5 C4 C9 O1 179.96(14) . .
C3 C4 C9 O1 -1.7(2) . .
C5 C4 C9 C8 -1.5(2) . .
C3 C4 C9 C8 176.81(14) . .
C1 O1 C9 C4 -12.8(2) . .
C1 O1 C9 C8 168.53(12) . .
O4 C8 C9 C4 179.09(16) . .
C7 C8 C9 C4 -1.3(2) . .
O4 C8 C9 O1 -2.2(2) . .
C7 C8 C9 O1 177.40(13) . .
C21 O5 C13 C23 -75.46(17) . .
C21 O5 C13 C22 164.99(14) . .
C21 O5 C13 C14 46.61(17) . .
O5 C13 C14 C15 -64.06(16) . .
C23 C13 C14 C15 54.38(18) . .
C22 C13 C14 C15 -177.42(14) . .
O5 C13 C14 Cl2 173.66(10) . .
C23 C13 C14 Cl2 -67.91(16) . .
C22 C13 C14 Cl2 60.30(16) . .
C13 C14 C15 C16 47.55(18) . .
Cl2 C14 C15 C16 170.59(11) . .
C14 C15 C16 C21 -13.8(2) . .
C14 C15 C16 C17 165.60(14) . .
C21 C16 C17 O6 -177.12(15) . .
C15 C16 C17 O6 3.4(2) . .
C21 C16 C17 C18 2.4(2) . .
C15 C16 C17 C18 -177.05(14) . .
C24 O7 C18 C19 -2.0(3) . .
C24 O7 C18 C17 177.77(15) . .
O6 C17 C18 O7 0.2(2) . .
C16 C17 C18 O7 -179.28(14) . .
O6 C17 C18 C19 -179.95(16) . .
C16 C17 C18 C19 0.5(2) . .
O7 C18 C19 C20 178.52(16) . .
C17 C18 C19 C20 -1.3(3) . .
C18 C19 C20 O8 179.51(17) . .
C18 C19 C20 C21 -0.7(3) . .
C17 C16 C21 O5 177.14(14) . .
C15 C16 C21 O5 -3.4(3) . .
C17 C16 C21 C20 -4.5(2) . .
C15 C16 C21 C20 174.96(15) . .
C13 O5 C21 C16 -14.9(2) . .
C13 O5 C21 C20 166.55(13) . .
O8 C20 C21 C16 -176.50(16) . .
C19 C20 C21 C16 3.7(2) . .
O8 C20 C21 O5 2.1(2) . .
C19 C20 C21 O5 -177.75(14) . .
C30 C25 C26 C27 -0.6(3) . .
C25 C26 C27 C28 1.1(3) . .
C26 C27 C28 C29 -0.8(3) . .
C27 C28 C29 C30 0.0(3) . .
C28 C29 C30 C25 0.6(3) . .
C26 C25 C30 C29 -0.3(3) . .
C33 C31 C32 C33 0.1(4) 2_566 .
C31 C32 C33 C31 -0.1(4) . 2_566
